data_2223982
loop_
_publ_author_name
'Poplaukhin, Pavel'
'Tiekink, Edward R. T.'

_publ_section_title
(\m-1,2-Di-4-pyridylethylene-\k^2^<i>N</i>:<i>N</i>')bis[bis(<i>N</i>,<i>N</i>-dimethyldithiocarbamato-\k^2^<i>S</i>,<i>S</i>')zinc(II)]
_journal_coeditor_code PV2225
_journal_issue 11
_journal_name_full 'Acta Crystallographica Section E'
_journal_page_first m1474
_journal_paper_doi 10.1107/S1600536809044249
_journal_volume 65
_journal_year 2009
_chemical_formula_iupac '[Zn2 (C3 H6 N S2)4 (C12 H10 N2)]'
_chemical_formula_moiety 'C24 H34 N6 S8 Zn2'
_chemical_formula_sum 'C24 H34 N6 S8 Zn2'
_chemical_formula_weight 793.79
_chemical_name_systematic
;(\m-1,2-Di-4-pyridylethylene-\k^2^<i>N</i>:<i>N</i>')bis[bis(<i>N</i>,<i>N</i>-
dimethyldithiocarbamato-\k^2^<i>S</i>,<i>S</i>')zinc(II)]
;
_space_group_IT_number 14
_symmetry_cell_setting monoclinic
_symmetry_space_group_name_Hall '-P 2ybc'
_symmetry_space_group_name_H-M 'P 1 21/c 1'
_atom_sites_solution_hydrogens geom
_atom_sites_solution_primary direct
_atom_sites_solution_secondary difmap
_audit_creation_method SHELXL-97
_cell_angle_alpha 90
_cell_angle_beta 108.443(4)
_cell_angle_gamma 90
_cell_formula_units_Z 4
_cell_length_a 13.061(4)
_cell_length_b 15.904(4)
_cell_length_c 17.658(5)
_cell_measurement_reflns_used 17793
_cell_measurement_temperature 98(2)
_cell_measurement_theta_max 40.7
_cell_measurement_theta_min 2.1
_cell_volume 3479.6(17)
_computing_cell_refinement 'CrystalClear (Rigaku/MSC, 2005)'
_computing_data_collection 'CrystalClear (Rigaku/MSC, 2005)'
_computing_data_reduction 'CrystalClear (Rigaku/MSC, 2005)'
_computing_molecular_graphics 'ORTEPII (Johnson, 1976) & DIAMOND (Brandenburg, 2006)'
_computing_publication_material 'SHELXL97 (Sheldrick, 2008)'
_computing_structure_refinement 'SHELXL97 (Sheldrick, 2008)'
_computing_structure_solution 'SHELXS97 (Sheldrick, 2008)'
_diffrn_ambient_temperature 98(2)
_diffrn_measured_fraction_theta_full 0.991
_diffrn_measured_fraction_theta_max 0.991
_diffrn_measurement_device_type 'Rigaku AFC12\K/SATURN724'
_diffrn_measurement_method \w
_diffrn_radiation_monochromator graphite
_diffrn_radiation_source 'fine-focus sealed tube'
_diffrn_radiation_type MoK\a
_diffrn_radiation_wavelength 0.71069
_diffrn_reflns_av_R_equivalents 0.048
_diffrn_reflns_av_sigmaI/netI 0.046
_diffrn_reflns_limit_h_max 16
_diffrn_reflns_limit_h_min -14
_diffrn_reflns_limit_k_max 19
_diffrn_reflns_limit_k_min -19
_diffrn_reflns_limit_l_max 22
_diffrn_reflns_limit_l_min -22
_diffrn_reflns_number 23158
_diffrn_reflns_theta_full 26.5
_diffrn_reflns_theta_max 26.5
_diffrn_reflns_theta_min 2.1
_diffrn_standards_decay_% <1
_diffrn_standards_interval_count 0
_diffrn_standards_number 0
_exptl_absorpt_coefficient_mu 1.884
_exptl_absorpt_correction_T_max 1
_exptl_absorpt_correction_T_min 0.645
_exptl_absorpt_correction_type multi-scan
_exptl_absorpt_process_details '(ABSCOR; Higashi, 1995)'
_exptl_crystal_colour pale-yellow
_exptl_crystal_density_diffrn 1.515
_exptl_crystal_density_method 'not measured'
_exptl_crystal_description prism
_exptl_crystal_F_000 1632
_exptl_crystal_size_max 0.40
_exptl_crystal_size_mid 0.08
_exptl_crystal_size_min 0.06
_refine_diff_density_max 1.51
_refine_diff_density_min -0.73
_refine_ls_extinction_method none
_refine_ls_goodness_of_fit_ref 1.22
_refine_ls_hydrogen_treatment constr
_refine_ls_matrix_type full
_refine_ls_number_parameters 369
_refine_ls_number_reflns 7142
_refine_ls_number_restraints 0
_refine_ls_restrained_S_all 1.22
_refine_ls_R_factor_all 0.068
_refine_ls_R_factor_gt 0.062
_refine_ls_shift/su_max 0.001
_refine_ls_shift/su_mean 0.000
_refine_ls_structure_factor_coef Fsqd
_refine_ls_weighting_details 'calc w=1/[\s^2^(Fo^2^)+(0.0348P)^2^+22.73P] where P=(Fo^2^+2Fc^2^)/3'
_refine_ls_weighting_scheme calc
_refine_ls_wR_factor_gt 0.152
_refine_ls_wR_factor_ref 0.155
_reflns_number_gt 6509
_reflns_number_total 7142
_reflns_threshold_expression I>2\s(I)
_cod_data_source_file pv2225.cif
_cod_data_source_block I
_cod_original_cell_volume 3479.7(16)
_cod_original_sg_symbol_H-M 'P 21/c'
_cod_database_code 2223982
_cod_database_fobs_code 2223982

loop_
_symmetry_equiv_pos_as_xyz
'x, y, z'
'-x, y+1/2, -z+1/2'
'-x, -y, -z'
'x, -y-1/2, z-1/2'

loop_
_atom_site_type_symbol
_atom_site_label
_atom_site_fract_x
_atom_site_fract_y
_atom_site_fract_z
_atom_site_U_iso_or_equiv
_atom_site_adp_type
_atom_site_calc_flag
_atom_site_refinement_flags
_atom_site_occupancy
_atom_site_disorder_assembly
_atom_site_disorder_group
Zn Zn1 1.20505(5) -0.06078(4) 0.25194(4) 0.01739(16) Uani d . 1 . .
Zn Zn2 0.28728(5) 0.32085(4) 0.25404(3) 0.01633(15) Uani d . 1 . .
S S1 1.36946(11) -0.05320(9) 0.35297(8) 0.0220(3) Uani d . 1 . .
S S2 1.19681(11) -0.16805(9) 0.36581(8) 0.0231(3) Uani d . 1 . .
S S3 1.13226(12) -0.14634(9) 0.13829(8) 0.0249(3) Uani d . 1 . .
S S4 1.23185(12) 0.02060(10) 0.13722(9) 0.0270(3) Uani d . 1 . .
S S5 0.12699(11) 0.30053(9) 0.14792(8) 0.0217(3) Uani d . 1 . .
S S6 0.29923(11) 0.41474(9) 0.13505(8) 0.0219(3) Uani d . 1 . .
S S7 0.36844(12) 0.41455(8) 0.36276(8) 0.0212(3) Uani d . 1 . .
S S8 0.24259(12) 0.26126(9) 0.37027(8) 0.0235(3) Uani d . 1 . .
N N1 1.3939(4) -0.1618(3) 0.4724(3) 0.0263(11) Uani d . 1 . .
N N2 1.1227(4) -0.0632(4) 0.0052(3) 0.0313(12) Uani d . 1 . .
N N3 1.0784(3) 0.0114(3) 0.2611(2) 0.0162(9) Uani d . 1 . .
N N4 0.4200(3) 0.2477(3) 0.2579(3) 0.0166(9) Uani d . 1 . .
N N5 0.1104(4) 0.3966(3) 0.0203(3) 0.0297(11) Uani d . 1 . .
N N6 0.3653(4) 0.3445(3) 0.4985(3) 0.0268(11) Uani d . 1 . .
C C1 1.3264(5) -0.1315(3) 0.4054(3) 0.0215(11) Uani d . 1 . .
C C2 1.3594(6) -0.2265(5) 0.5182(4) 0.0422(17) Uani d . 1 . .
H H2A 1.3048 -0.2031 0.5395 0.063 Uiso calc R 1 . .
H H2B 1.4217 -0.2456 0.5623 0.063 Uiso calc R 1 . .
H H2C 1.3287 -0.2743 0.4832 0.063 Uiso calc R 1 . .
C C3 1.5023(5) -0.1256(5) 0.5090(4) 0.0394(16) Uani d . 1 . .
H H3A 1.5345 -0.1125 0.4672 0.059 Uiso calc R 1 . .
H H3B 1.5480 -0.1663 0.5464 0.059 Uiso calc R 1 . .
H H3C 1.4966 -0.0740 0.5377 0.059 Uiso calc R 1 . .
C C4 1.1581(5) -0.0622(4) 0.0845(3) 0.0237(12) Uani d . 1 . .
C C5 1.0612(7) -0.1339(5) -0.0405(4) 0.0448(18) Uani d . 1 . .
H H5A 1.1110 -0.1749 -0.0511 0.067 Uiso calc R 1 . .
H H5B 1.0118 -0.1132 -0.0912 0.067 Uiso calc R 1 . .
H H5C 1.0196 -0.1608 -0.0097 0.067 Uiso calc R 1 . .
C C6 1.1407(6) 0.0060(5) -0.0437(4) 0.0405(17) Uani d . 1 . .
H H6A 1.1687 0.0549 -0.0096 0.061 Uiso calc R 1 . .
H H6B 1.0723 0.0209 -0.0842 0.061 Uiso calc R 1 . .
H H6C 1.1930 -0.0113 -0.0700 0.061 Uiso calc R 1 . .
C C7 0.9896(4) -0.0291(3) 0.2653(3) 0.0205(11) Uani d . 1 . .
H H7 0.9906 -0.0888 0.2679 0.025 Uiso calc R 1 . .
C C8 0.8978(4) 0.0128(3) 0.2659(3) 0.0195(11) Uani d . 1 . .
H H8 0.8369 -0.0181 0.2689 0.023 Uiso calc R 1 . .
C C9 0.8936(4) 0.1001(3) 0.2622(3) 0.0155(10) Uani d . 1 . .
C C10 0.9858(4) 0.1419(3) 0.2589(3) 0.0187(10) Uani d . 1 . .
H H10 0.9873 0.2015 0.2576 0.022 Uiso calc R 1 . .
C C11 1.0749(4) 0.0960(3) 0.2577(3) 0.0172(10) Uani d . 1 . .
H H11 1.1366 0.1255 0.2544 0.021 Uiso calc R 1 . .
C C12 0.7970(4) 0.1474(3) 0.2610(3) 0.0171(10) Uani d . 1 . .
H H12 0.8001 0.2070 0.2581 0.020 Uiso calc R 1 . .
C C13 0.7048(4) 0.1132(3) 0.2637(3) 0.0203(11) Uani d . 1 . .
H H13 0.7021 0.0536 0.2672 0.024 Uiso calc R 1 . .
C C14 0.6081(4) 0.1601(3) 0.2616(3) 0.0188(11) Uani d . 1 . .
C C15 0.5180(4) 0.1187(3) 0.2703(3) 0.0206(11) Uani d . 1 . .
H H15 0.5195 0.0595 0.2777 0.025 Uiso calc R 1 . .
C C16 0.4266(4) 0.1642(3) 0.2681(3) 0.0200(11) Uani d . 1 . .
H H16 0.3661 0.1350 0.2741 0.024 Uiso calc R 1 . .
C C17 0.5068(4) 0.2883(3) 0.2503(4) 0.0221(11) Uani d . 1 . .
H H17 0.5032 0.3477 0.2437 0.027 Uiso calc R 1 . .
C C18 0.6004(4) 0.2477(3) 0.2516(3) 0.0202(11) Uani d . 1 . .
H H18 0.6595 0.2788 0.2457 0.024 Uiso calc R 1 . .
C C19 0.3290(4) 0.3405(3) 0.4199(3) 0.0202(11) Uani d . 1 . .
C C20 0.3321(7) 0.2847(4) 0.5497(4) 0.0415(18) Uani d . 1 . .
H H20A 0.2795 0.2451 0.5163 0.062 Uiso calc R 1 . .
H H20B 0.2993 0.3154 0.5843 0.062 Uiso calc R 1 . .
H H20C 0.3954 0.2537 0.5827 0.062 Uiso calc R 1 . .
C C21 0.4428(6) 0.4077(4) 0.5421(4) 0.0378(16) Uani d . 1 . .
H H21A 0.4786 0.4328 0.5064 0.057 Uiso calc R 1 . .
H H21B 0.4969 0.3811 0.5874 0.057 Uiso calc R 1 . .
H H21C 0.4049 0.4516 0.5617 0.057 Uiso calc R 1 . .
C C22 0.1729(4) 0.3733(3) 0.0934(3) 0.0198(11) Uani d . 1 . .
C C23 0.0051(6) 0.3582(5) -0.0177(4) 0.0414(17) Uani d . 1 . .
H H23A 0.0144 0.3056 -0.0438 0.062 Uiso calc R 1 . .
H H23B -0.0401 0.3969 -0.0577 0.062 Uiso calc R 1 . .
H H23C -0.0298 0.3463 0.0228 0.062 Uiso calc R 1 . .
C C24 0.1514(6) 0.4526(5) -0.0292(4) 0.0407(17) Uani d . 1 . .
H H24A 0.1989 0.4948 0.0047 0.061 Uiso calc R 1 . .
H H24B 0.0907 0.4807 -0.0685 0.061 Uiso calc R 1 . .
H H24C 0.1920 0.4197 -0.0571 0.061 Uiso calc R 1 . .

loop_
_atom_site_aniso_label
_atom_site_aniso_U_11
_atom_site_aniso_U_22
_atom_site_aniso_U_33
_atom_site_aniso_U_12
_atom_site_aniso_U_13
_atom_site_aniso_U_23
Zn1 0.0141(3) 0.0210(3) 0.0169(3) 0.0026(2) 0.0046(2) -0.0017(2)
Zn2 0.0149(3) 0.0178(3) 0.0163(3) 0.0025(2) 0.0051(2) -0.0006(2)
S1 0.0173(6) 0.0239(7) 0.0221(7) -0.0011(5) 0.0025(5) -0.0001(5)
S2 0.0225(7) 0.0234(7) 0.0220(7) -0.0002(5) 0.0050(5) 0.0024(5)
S3 0.0322(8) 0.0199(7) 0.0203(7) 0.0009(6) 0.0049(6) -0.0016(5)
S4 0.0298(8) 0.0309(8) 0.0222(7) -0.0065(6) 0.0110(6) -0.0001(6)
S5 0.0188(7) 0.0251(7) 0.0195(7) 0.0007(5) 0.0038(5) -0.0004(5)
S6 0.0241(7) 0.0219(7) 0.0198(7) 0.0013(5) 0.0071(5) -0.0004(5)
S7 0.0290(7) 0.0187(6) 0.0175(6) -0.0041(5) 0.0097(5) 0.0004(5)
S8 0.0244(7) 0.0258(7) 0.0224(7) -0.0087(6) 0.0102(6) -0.0022(5)
N1 0.025(3) 0.027(3) 0.022(2) -0.001(2) 0.000(2) 0.000(2)
N2 0.034(3) 0.038(3) 0.019(2) 0.007(2) 0.005(2) 0.002(2)
N3 0.013(2) 0.019(2) 0.015(2) 0.0025(17) 0.0028(16) 0.0002(17)
N4 0.017(2) 0.014(2) 0.019(2) 0.0017(17) 0.0058(17) 0.0012(17)
N5 0.032(3) 0.034(3) 0.019(2) -0.001(2) 0.002(2) 0.002(2)
N6 0.039(3) 0.027(3) 0.014(2) -0.012(2) 0.008(2) 0.0019(19)
C1 0.026(3) 0.021(3) 0.017(3) 0.002(2) 0.006(2) -0.001(2)
C2 0.047(4) 0.045(4) 0.025(3) -0.005(3) -0.001(3) 0.012(3)
C3 0.029(3) 0.047(4) 0.031(3) -0.008(3) -0.008(3) 0.004(3)
C4 0.022(3) 0.031(3) 0.017(3) 0.006(2) 0.006(2) 0.001(2)
C5 0.060(5) 0.046(4) 0.021(3) 0.000(4) 0.003(3) -0.007(3)
C6 0.043(4) 0.056(5) 0.022(3) 0.000(3) 0.010(3) 0.008(3)
C7 0.019(3) 0.018(3) 0.027(3) 0.004(2) 0.011(2) 0.003(2)
C8 0.018(3) 0.015(2) 0.026(3) -0.002(2) 0.008(2) 0.001(2)
C9 0.019(3) 0.014(2) 0.013(2) -0.0002(19) 0.0041(19) -0.0012(18)
C10 0.019(3) 0.013(2) 0.025(3) 0.001(2) 0.007(2) 0.002(2)
C11 0.014(2) 0.014(2) 0.023(3) -0.0008(19) 0.006(2) 0.000(2)
C12 0.017(3) 0.014(2) 0.021(3) -0.0019(19) 0.006(2) -0.0005(19)
C13 0.020(3) 0.014(2) 0.027(3) 0.000(2) 0.008(2) 0.006(2)
C14 0.017(3) 0.018(3) 0.020(3) 0.000(2) 0.004(2) 0.002(2)
C15 0.021(3) 0.017(3) 0.025(3) -0.002(2) 0.009(2) 0.005(2)
C16 0.022(3) 0.017(3) 0.022(3) -0.003(2) 0.009(2) 0.001(2)
C17 0.018(3) 0.013(2) 0.036(3) -0.002(2) 0.010(2) 0.000(2)
C18 0.020(3) 0.014(2) 0.028(3) -0.003(2) 0.010(2) 0.002(2)
C19 0.021(3) 0.020(3) 0.022(3) 0.001(2) 0.009(2) 0.001(2)
C20 0.072(5) 0.031(3) 0.026(3) -0.019(3) 0.022(3) 0.005(3)
C21 0.052(4) 0.040(4) 0.020(3) -0.018(3) 0.010(3) -0.005(3)
C22 0.021(3) 0.021(3) 0.016(3) 0.005(2) 0.004(2) -0.002(2)
C23 0.037(4) 0.053(4) 0.022(3) -0.002(3) -0.007(3) 0.008(3)
C24 0.048(4) 0.045(4) 0.025(3) -0.001(3) 0.005(3) 0.011(3)

loop_
_atom_type_symbol
_atom_type_description
_atom_type_scat_dispersion_real
_atom_type_scat_dispersion_imag
_atom_type_scat_source
C C 0.0033 0.0016 'International Tables Vol C Tables 4.2.6.8 and 6.1.1.4'
H H 0.0000 0.0000 'International Tables Vol C Tables 4.2.6.8 and 6.1.1.4'
N N 0.0061 0.0033 'International Tables Vol C Tables 4.2.6.8 and 6.1.1.4'
S S 0.1246 0.1234 'International Tables Vol C Tables 4.2.6.8 and 6.1.1.4'
Zn Zn 0.2839 1.4301 'International Tables Vol C Tables 4.2.6.8 and 6.1.1.4'

loop_
_geom_angle_atom_site_label_1
_geom_angle_atom_site_label_2
_geom_angle_atom_site_label_3
_geom_angle_site_symmetry_1
_geom_angle_site_symmetry_3
_geom_angle
_geom_angle_publ_flag
N3 Zn1 S1 . . 118.77(13) ?
N3 Zn1 S3 . . 105.66(13) ?
S1 Zn1 S3 . . 135.17(6) ?
N3 Zn1 S4 . . 95.51(13) ?
S1 Zn1 S4 . . 105.14(6) ?
S3 Zn1 S4 . . 74.56(6) ?
N3 Zn1 S2 . . 94.15(13) ?
S1 Zn1 S2 . . 72.64(5) ?
S3 Zn1 S2 . . 99.84(6) ?
S4 Zn1 S2 . . 169.86(5) ?
N4 Zn2 S5 . . 118.30(13) ?
N4 Zn2 S7 . . 99.78(13) ?
S5 Zn2 S7 . . 141.40(6) ?
N4 Zn2 S8 . . 99.85(13) ?
S5 Zn2 S8 . . 102.88(6) ?
S7 Zn2 S8 . . 74.71(5) ?
N4 Zn2 S6 . . 94.87(12) ?
S5 Zn2 S6 . . 72.73(5) ?
S7 Zn2 S6 . . 99.46(5) ?
S8 Zn2 S6 . . 164.88(5) ?
C1 S1 Zn1 . . 89.75(19) ?
C1 S2 Zn1 . . 79.62(19) ?
C4 S3 Zn1 . . 85.7(2) ?
C4 S4 Zn1 . . 81.14(19) ?
C22 S5 Zn2 . . 88.47(19) ?
C22 S6 Zn2 . . 80.31(19) ?
C19 S7 Zn2 . . 84.58(19) ?
C19 S8 Zn2 . . 81.66(18) ?
C1 N1 C2 . . 121.0(5) ?
C1 N1 C3 . . 121.7(5) ?
C2 N1 C3 . . 116.9(5) ?
C4 N2 C6 . . 123.0(6) ?
C4 N2 C5 . . 122.4(6) ?
C6 N2 C5 . . 114.5(5) ?
C11 N3 C7 . . 117.5(5) ?
C11 N3 Zn1 . . 124.7(4) ?
C7 N3 Zn1 . . 117.7(4) ?
C16 N4 C17 . . 118.0(5) ?
C16 N4 Zn2 . . 125.4(4) ?
C17 N4 Zn2 . . 116.6(4) ?
C22 N5 C23 . . 121.7(5) ?
C22 N5 C24 . . 121.0(5) ?
C23 N5 C24 . . 116.7(5) ?
C19 N6 C21 . . 123.2(5) ?
C19 N6 C20 . . 122.5(5) ?
C21 N6 C20 . . 114.3(5) ?
N1 C1 S2 . . 122.2(4) ?
N1 C1 S1 . . 119.9(4) ?
S2 C1 S1 . . 117.9(3) ?
N1 C2 H2A . . 109.5 ?
N1 C2 H2B . . 109.5 ?
H2A C2 H2B . . 109.5 ?
N1 C2 H2C . . 109.5 ?
H2A C2 H2C . . 109.5 ?
H2B C2 H2C . . 109.5 ?
N1 C3 H3A . . 109.5 ?
N1 C3 H3B . . 109.5 ?
H3A C3 H3B . . 109.5 ?
N1 C3 H3C . . 109.5 ?
H3A C3 H3C . . 109.5 ?
H3B C3 H3C . . 109.5 ?
N2 C4 S4 . . 121.9(5) ?
N2 C4 S3 . . 120.3(5) ?
S4 C4 S3 . . 117.8(3) ?
N2 C5 H5A . . 109.5 ?
N2 C5 H5B . . 109.5 ?
H5A C5 H5B . . 109.5 ?
N2 C5 H5C . . 109.5 ?
H5A C5 H5C . . 109.5 ?
H5B C5 H5C . . 109.5 ?
N2 C6 H6A . . 109.5 ?
N2 C6 H6B . . 109.5 ?
H6A C6 H6B . . 109.5 ?
N2 C6 H6C . . 109.5 ?
H6A C6 H6C . . 109.5 ?
H6B C6 H6C . . 109.5 ?
N3 C7 C8 . . 122.5(5) ?
N3 C7 H7 . . 118.8 ?
C8 C7 H7 . . 118.8 ?
C7 C8 C9 . . 120.3(5) ?
C7 C8 H8 . . 119.9 ?
C9 C8 H8 . . 119.9 ?
C8 C9 C10 . . 117.2(5) ?
C8 C9 C12 . . 122.3(5) ?
C10 C9 C12 . . 120.5(5) ?
C11 C10 C9 . . 119.6(5) ?
C11 C10 H10 . . 120.2 ?
C9 C10 H10 . . 120.2 ?
N3 C11 C10 . . 123.0(5) ?
N3 C11 H11 . . 118.5 ?
C10 C11 H11 . . 118.5 ?
C13 C12 C9 . . 124.9(5) ?
C13 C12 H12 . . 117.5 ?
C9 C12 H12 . . 117.5 ?
C12 C13 C14 . . 125.0(5) ?
C12 C13 H13 . . 117.5 ?
C14 C13 H13 . . 117.5 ?
C15 C14 C18 . . 116.9(5) ?
C15 C14 C13 . . 120.5(5) ?
C18 C14 C13 . . 122.6(5) ?
C16 C15 C14 . . 119.8(5) ?
C16 C15 H15 . . 120.1 ?
C14 C15 H15 . . 120.1 ?
N4 C16 C15 . . 122.7(5) ?
N4 C16 H16 . . 118.7 ?
C15 C16 H16 . . 118.7 ?
N4 C17 C18 . . 122.9(5) ?
N4 C17 H17 . . 118.6 ?
C18 C17 H17 . . 118.6 ?
C17 C18 C14 . . 119.8(5) ?
C17 C18 H18 . . 120.1 ?
C14 C18 H18 . . 120.1 ?
N6 C19 S7 . . 120.3(4) ?
N6 C19 S8 . . 121.9(4) ?
S7 C19 S8 . . 117.8(3) ?
N6 C20 H20A . . 109.5 ?
N6 C20 H20B . . 109.5 ?
H20A C20 H20B . . 109.5 ?
N6 C20 H20C . . 109.5 ?
H20A C20 H20C . . 109.5 ?
H20B C20 H20C . . 109.5 ?
N6 C21 H21A . . 109.5 ?
N6 C21 H21B . . 109.5 ?
H21A C21 H21B . . 109.5 ?
N6 C21 H21C . . 109.5 ?
H21A C21 H21C . . 109.5 ?
H21B C21 H21C . . 109.5 ?
N5 C22 S6 . . 121.2(4) ?
N5 C22 S5 . . 120.4(4) ?
S6 C22 S5 . . 118.4(3) ?
N5 C23 H23A . . 109.5 ?
N5 C23 H23B . . 109.5 ?
H23A C23 H23B . . 109.5 ?
N5 C23 H23C . . 109.5 ?
H23A C23 H23C . . 109.5 ?
H23B C23 H23C . . 109.5 ?
N5 C24 H24A . . 109.5 ?
N5 C24 H24B . . 109.5 ?
H24A C24 H24B . . 109.5 ?
N5 C24 H24C . . 109.5 ?
H24A C24 H24C . . 109.5 ?
H24B C24 H24C . . 109.5 ?

loop_
_geom_bond_atom_site_label_1
_geom_bond_atom_site_label_2
_geom_bond_site_symmetry_2
_geom_bond_distance
_geom_bond_publ_flag
Zn1 N3 . 2.061(4) ?
Zn1 S1 . 2.3204(15) ?
Zn1 S3 . 2.3613(16) ?
Zn1 S4 . 2.5200(16) ?
Zn1 S2 . 2.6650(16) ?
Zn2 N4 . 2.071(4) ?
Zn2 S5 . 2.3488(15) ?
Zn2 S7 . 2.3964(15) ?
Zn2 S8 . 2.4918(16) ?
Zn2 S6 . 2.6223(16) ?
S1 C1 . 1.746(6) ?
S2 C1 . 1.716(6) ?
S3 C4 . 1.736(6) ?
S4 C4 . 1.721(6) ?
S5 C22 . 1.730(6) ?
S6 C22 . 1.711(6) ?
S7 C19 . 1.732(6) ?
S8 C19 . 1.733(6) ?
N1 C1 . 1.323(7) ?
N1 C2 . 1.466(8) ?
N1 C3 . 1.475(8) ?
N2 C4 . 1.328(7) ?
N2 C6 . 1.463(9) ?
N2 C5 . 1.466(9) ?
N3 C11 . 1.348(7) ?
N3 C7 . 1.348(7) ?
N4 C16 . 1.339(7) ?
N4 C17 . 1.349(7) ?
N5 C22 . 1.343(7) ?
N5 C23 . 1.460(8) ?
N5 C24 . 1.463(8) ?
N6 C19 . 1.319(7) ?
N6 C21 . 1.460(8) ?
N6 C20 . 1.470(7) ?
C2 H2A . 0.9800 ?
C2 H2B . 0.9800 ?
C2 H2C . 0.9800 ?
C3 H3A . 0.9800 ?
C3 H3B . 0.9800 ?
C3 H3C . 0.9800 ?
C5 H5A . 0.9800 ?
C5 H5B . 0.9800 ?
C5 H5C . 0.9800 ?
C6 H6A . 0.9800 ?
C6 H6B . 0.9800 ?
C6 H6C . 0.9800 ?
C7 C8 . 1.376(7) ?
C7 H7 . 0.9500 ?
C8 C9 . 1.391(7) ?
C8 H8 . 0.9500 ?
C9 C10 . 1.391(7) ?
C9 C12 . 1.463(7) ?
C10 C11 . 1.380(7) ?
C10 H10 . 0.9500 ?
C11 H11 . 0.9500 ?
C12 C13 . 1.336(7) ?
C12 H12 . 0.9500 ?
C13 C14 . 1.458(7) ?
C13 H13 . 0.9500 ?
C14 C15 . 1.399(7) ?
C14 C18 . 1.403(7) ?
C15 C16 . 1.387(8) ?
C15 H15 . 0.9500 ?
C16 H16 . 0.9500 ?
C17 C18 . 1.377(8) ?
C17 H17 . 0.9500 ?
C18 H18 . 0.9500 ?
C20 H20A . 0.9800 ?
C20 H20B . 0.9800 ?
C20 H20C . 0.9800 ?
C21 H21A . 0.9800 ?
C21 H21B . 0.9800 ?
C21 H21C . 0.9800 ?
C23 H23A . 0.9800 ?
C23 H23B . 0.9800 ?
C23 H23C . 0.9800 ?
C24 H24A . 0.9800 ?
C24 H24B . 0.9800 ?
C24 H24C . 0.9800 ?

loop_
_geom_hbond_atom_site_label_D
_geom_hbond_atom_site_label_H
_geom_hbond_atom_site_label_A
_geom_hbond_site_symmetry_A
_geom_hbond_distance_DH
_geom_hbond_distance_HA
_geom_hbond_distance_DA
_geom_hbond_angle_DHA
_geom_hbond_publ_flag
C13 H13 S6 2_645 0.95 2.81 3.636(5) 146 y
C18 H18 Cg1 2_755 0.95 2.76 3.589(5) 146 y
C24 H24b Cg2 4_465 0.98 2.93 3.638(7) 130 y

loop_
_geom_torsion_atom_site_label_1
_geom_torsion_atom_site_label_2
_geom_torsion_atom_site_label_3
_geom_torsion_atom_site_label_4
_geom_torsion_site_symmetry_1
_geom_torsion_site_symmetry_2
_geom_torsion_site_symmetry_3
_geom_torsion_site_symmetry_4
_geom_torsion
_geom_torsion_publ_flag
N3 Zn1 S1 C1 . . . . 87.2(2) ?
S3 Zn1 S1 C1 . . . . -84.5(2) ?
S4 Zn1 S1 C1 . . . . -167.63(19) ?
S2 Zn1 S1 C1 . . . . 2.06(18) ?
N3 Zn1 S2 C1 . . . . -121.0(2) ?
S1 Zn1 S2 C1 . . . . -2.13(19) ?
S3 Zn1 S2 C1 . . . . 132.29(19) ?
S4 Zn1 S2 C1 . . . . 76.7(4) ?
N3 Zn1 S3 C4 . . . . 86.0(2) ?
S1 Zn1 S3 C4 . . . . -101.6(2) ?
S4 Zn1 S3 C4 . . . . -5.44(19) ?
S2 Zn1 S3 C4 . . . . -176.78(19) ?
N3 Zn1 S4 C4 . . . . -99.2(2) ?
S1 Zn1 S4 C4 . . . . 139.0(2) ?
S3 Zn1 S4 C4 . . . . 5.5(2) ?
S2 Zn1 S4 C4 . . . . 63.0(4) ?
N4 Zn2 S5 C22 . . . . -88.2(2) ?
S7 Zn2 S5 C22 . . . . 81.4(2) ?
S8 Zn2 S5 C22 . . . . 162.95(18) ?
S6 Zn2 S5 C22 . . . . -2.06(18) ?
N4 Zn2 S6 C22 . . . . 120.3(2) ?
S5 Zn2 S6 C22 . . . . 2.11(18) ?
S7 Zn2 S6 C22 . . . . -138.96(18) ?
S8 Zn2 S6 C22 . . . . -73.1(3) ?
N4 Zn2 S7 C19 . . . . -90.9(2) ?
S5 Zn2 S7 C19 . . . . 98.4(2) ?
S8 Zn2 S7 C19 . . . . 6.76(19) ?
S6 Zn2 S7 C19 . . . . 172.47(19) ?
N4 Zn2 S8 C19 . . . . 90.7(2) ?
S5 Zn2 S8 C19 . . . . -147.03(19) ?
S7 Zn2 S8 C19 . . . . -6.80(19) ?
S6 Zn2 S8 C19 . . . . -75.8(3) ?
S1 Zn1 N3 C11 . . . . 66.9(4) ?
S3 Zn1 N3 C11 . . . . -119.2(4) ?
S4 Zn1 N3 C11 . . . . -43.7(4) ?
S2 Zn1 N3 C11 . . . . 139.4(4) ?
S1 Zn1 N3 C7 . . . . -117.8(4) ?
S3 Zn1 N3 C7 . . . . 56.1(4) ?
S4 Zn1 N3 C7 . . . . 131.6(4) ?
S2 Zn1 N3 C7 . . . . -45.3(4) ?
S5 Zn2 N4 C16 . . . . -65.3(5) ?
S7 Zn2 N4 C16 . . . . 121.2(4) ?
S8 Zn2 N4 C16 . . . . 45.2(4) ?
S6 Zn2 N4 C16 . . . . -138.3(4) ?
S5 Zn2 N4 C17 . . . . 115.6(4) ?
S7 Zn2 N4 C17 . . . . -57.9(4) ?
S8 Zn2 N4 C17 . . . . -133.9(4) ?
S6 Zn2 N4 C17 . . . . 42.6(4) ?
C2 N1 C1 S2 . . . . -2.5(8) ?
C3 N1 C1 S2 . . . . -175.3(5) ?
C2 N1 C1 S1 . . . . 179.0(5) ?
C3 N1 C1 S1 . . . . 6.2(8) ?
Zn1 S2 C1 N1 . . . . -175.5(5) ?
Zn1 S2 C1 S1 . . . . 3.1(3) ?
Zn1 S1 C1 N1 . . . . 175.1(5) ?
Zn1 S1 C1 S2 . . . . -3.5(3) ?
C6 N2 C4 S4 . . . . -1.6(9) ?
C5 N2 C4 S4 . . . . 179.1(5) ?
C6 N2 C4 S3 . . . . 179.3(5) ?
C5 N2 C4 S3 . . . . -0.1(9) ?
Zn1 S4 C4 N2 . . . . 172.6(5) ?
Zn1 S4 C4 S3 . . . . -8.2(3) ?
Zn1 S3 C4 N2 . . . . -172.1(5) ?
Zn1 S3 C4 S4 . . . . 8.7(3) ?
C11 N3 C7 C8 . . . . 0.2(8) ?
Zn1 N3 C7 C8 . . . . -175.4(4) ?
N3 C7 C8 C9 . . . . 0.0(8) ?
C7 C8 C9 C10 . . . . -0.8(8) ?
C7 C8 C9 C12 . . . . 178.7(5) ?
C8 C9 C10 C11 . . . . 1.4(8) ?
C12 C9 C10 C11 . . . . -178.1(5) ?
C7 N3 C11 C10 . . . . 0.4(8) ?
Zn1 N3 C11 C10 . . . . 175.7(4) ?
C9 C10 C11 N3 . . . . -1.3(8) ?
C8 C9 C12 C13 . . . . 0.4(8) ?
C10 C9 C12 C13 . . . . 179.8(5) ?
C9 C12 C13 C14 . . . . -179.3(5) ?
C12 C13 C14 C15 . . . . -175.5(5) ?
C12 C13 C14 C18 . . . . 4.0(9) ?
C18 C14 C15 C16 . . . . 0.6(8) ?
C13 C14 C15 C16 . . . . -179.9(5) ?
C17 N4 C16 C15 . . . . -0.7(8) ?
Zn2 N4 C16 C15 . . . . -179.8(4) ?
C14 C15 C16 N4 . . . . 0.0(8) ?
C16 N4 C17 C18 . . . . 0.9(8) ?
Zn2 N4 C17 C18 . . . . -179.9(4) ?
N4 C17 C18 C14 . . . . -0.4(9) ?
C15 C14 C18 C17 . . . . -0.4(8) ?
C13 C14 C18 C17 . . . . -179.9(5) ?
C21 N6 C19 S7 . . . . -2.6(9) ?
C20 N6 C19 S7 . . . . 178.3(5) ?
C21 N6 C19 S8 . . . . 176.5(5) ?
C20 N6 C19 S8 . . . . -2.6(9) ?
Zn2 S7 C19 N6 . . . . 168.5(5) ?
Zn2 S7 C19 S8 . . . . -10.6(3) ?
Zn2 S8 C19 N6 . . . . -168.9(5) ?
Zn2 S8 C19 S7 . . . . 10.3(3) ?
C23 N5 C22 S6 . . . . 176.4(5) ?
C24 N5 C22 S6 . . . . 5.4(8) ?
C23 N5 C22 S5 . . . . -3.7(8) ?
C24 N5 C22 S5 . . . . -174.8(5) ?
Zn2 S6 C22 N5 . . . . 176.8(5) ?
Zn2 S6 C22 S5 . . . . -3.1(3) ?
Zn2 S5 C22 N5 . . . . -176.4(5) ?
Zn2 S5 C22 S6 . . . . 3.4(3) ?
